data_4317190
loop_
_publ_author_name
'Liang Deng'
'Amit Majumdar'
'Wayne Lo'
'R. H. Holm'

_publ_contact_author_address
;Departemnt of Chemistry and Chemical Biology
12 Oxford Street
Cambridge, MA 02138
United States of America
;
_publ_contact_author_email holm@chemistry.harvard.edu
_publ_contact_author_name 'Prof. Richard H. Holm'
_publ_section_title
;
 Stabilization of 3:1 Site-Differentiated Cubane-Type Clusters in the
 [Fe4S4]1+ Core Oxidation State by Tertiary Phosphine Ligation: Synthesis,
 Core Structural Diversity, and S= 1/2 Ground States
;
_journal_name_full 'Inorganic Chemistry'
_journal_page_first 11118
_journal_page_last 11126
_journal_paper_doi 10.1021/ic101702b
_journal_volume 49
_journal_year 2010
_chemical_formula_moiety 'C72 H114 Fe8 O2 P4 S8 Si2'
_chemical_formula_sum 'C72 H114 Fe8 O2 P4 S8 Si2'
_chemical_formula_weight 1895.05
_chemical_name_systematic
; 
 ? 
;
_space_group_IT_number 14
_symmetry_cell_setting monoclinic
_symmetry_space_group_name_Hall '-P 2ybc'
_symmetry_space_group_name_H-M 'P 1 21/c 1'
_atom_sites_solution_hydrogens geom
_atom_sites_solution_primary direct
_atom_sites_solution_secondary difmap
_audit_creation_method SHELXL-97
_cell_angle_alpha 90.00
_cell_angle_beta 106.781(2)
_cell_angle_gamma 90.00
_cell_formula_units_Z 2
_cell_length_a 11.2573(14)
_cell_length_b 28.095(4)
_cell_length_c 14.5028(18)
_cell_measurement_reflns_used 4042
_cell_measurement_temperature 100(2)
_cell_measurement_theta_max 23.24
_cell_measurement_theta_min 2.49
_cell_volume 4391.5(10)
_computing_cell_refinement 'Bruker Saint v7.23A (Bruker, 2005)'
_computing_data_collection 'APEX SMART (Bruker, 2009)'
_computing_data_reduction 'Bruker Saint v7.23A (Bruker, 2005)'
_computing_molecular_graphics 'Bruker SHELXTL'
_computing_publication_material 'Bruker SHELXTL'
_computing_structure_refinement 'SHELXL-97 (Sheldrick, 1997)'
_computing_structure_solution 'SHELXS-97 (Sheldrick, 1997)'
_diffrn_ambient_temperature 100(2)
_diffrn_measured_fraction_theta_full 0.999
_diffrn_measured_fraction_theta_max 0.999
_diffrn_measurement_device_type 'CCD area detector'
_diffrn_measurement_method 'phi and omega scans'
_diffrn_radiation_monochromator graphite
_diffrn_radiation_source 'fine-focus sealed tube'
_diffrn_radiation_type MoK\a
_diffrn_radiation_wavelength 0.71073
_diffrn_reflns_av_R_equivalents 0.0717
_diffrn_reflns_av_sigmaI/netI 0.1210
_diffrn_reflns_limit_h_max 10
_diffrn_reflns_limit_h_min -13
_diffrn_reflns_limit_k_max 33
_diffrn_reflns_limit_k_min -33
_diffrn_reflns_limit_l_max 17
_diffrn_reflns_limit_l_min -15
_diffrn_reflns_number 24776
_diffrn_reflns_theta_full 25.01
_diffrn_reflns_theta_max 25.01
_diffrn_reflns_theta_min 1.45
_exptl_absorpt_coefficient_mu 1.612
_exptl_absorpt_correction_T_max 0.8554
_exptl_absorpt_correction_T_min 0.7387
_exptl_absorpt_correction_type multi-scan
_exptl_absorpt_process_details 'SADABS (Bruker, 2005)'
_exptl_crystal_colour Brown
_exptl_crystal_density_diffrn 1.433
_exptl_crystal_density_method 'not measured'
_exptl_crystal_description Block
_exptl_crystal_F_000 1972
_exptl_crystal_size_max 0.20
_exptl_crystal_size_mid 0.20
_exptl_crystal_size_min 0.10
_refine_diff_density_max 0.535
_refine_diff_density_min -0.295
_refine_diff_density_rms 0.072
_refine_ls_extinction_method none
_refine_ls_goodness_of_fit_ref 0.758
_refine_ls_hydrogen_treatment constr
_refine_ls_matrix_type full
_refine_ls_number_parameters 447
_refine_ls_number_reflns 7738
_refine_ls_number_restraints 6
_refine_ls_restrained_S_all 0.758
_refine_ls_R_factor_all 0.0865
_refine_ls_R_factor_gt 0.0381
_refine_ls_shift/su_max 0.002
_refine_ls_shift/su_mean 0.000
_refine_ls_structure_factor_coef Fsqd
_refine_ls_weighting_details 'calc w=1/[\s^2^(Fo^2^)+(0.0181P)^2^+0.0000P] where P=(Fo^2^+2Fc^2^)/3'
_refine_ls_weighting_scheme calc
_refine_ls_wR_factor_gt 0.0606
_refine_ls_wR_factor_ref 0.0676
_reflns_number_gt 4201
_reflns_number_total 7738
_reflns_threshold_expression >2sigma(I)
_cod_data_source_file ic101702b_si_001_11.cif
_cod_data_source_block LD92
_cod_depositor_comments
;
The following automatic conversions were performed:

'_symmetry_cell_setting' value 'Monoclinic' changed to 'monoclinic'
according to the built-in table from CIF Core dictionary named
'cif_core.dic' version 2.4.1 from 2010-06-29.

Automatic conversion script
Id: cif_fix_values 1646 2011-03-28 12:23:43Z adriana 
;
_cod_original_cell_volume 4391.5(9)
_cod_original_sg_symbol_H-M 'P 21/c'
_cod_database_code 4317190

loop_
_symmetry_equiv_pos_as_xyz
'x, y, z'
'-x, y+1/2, -z+1/2'
'-x, -y, -z'
'x, -y-1/2, z-1/2'

loop_
_atom_site_label
_atom_site_type_symbol
_atom_site_fract_x
_atom_site_fract_y
_atom_site_fract_z
_atom_site_U_iso_or_equiv
_atom_site_adp_type
_atom_site_occupancy
_atom_site_symmetry_multiplicity
_atom_site_calc_flag
_atom_site_refinement_flags
_atom_site_disorder_assembly
_atom_site_disorder_group
Fe1 Fe 0.63281(5) 0.916566(19) 0.73611(4) 0.03259(16) Uani 1 1 d . . .
Fe2 Fe 0.54223(5) 1.00858(2) 0.72356(4) 0.03215(16) Uani 1 1 d . . .
Fe3 Fe 0.39082(5) 0.94109(2) 0.63992(4) 0.03240(16) Uani 1 1 d . A .
Fe4 Fe 0.56792(5) 0.969081(19) 0.56869(4) 0.02972(16) Uani 1 1 d . . .
S1 S 0.72819(9) 0.98418(4) 0.70476(8) 0.0345(3) Uani 1 1 d . . .
S2 S 0.48779(10) 0.94618(4) 0.80281(8) 0.0354(3) Uani 1 1 d . . .
S3 S 0.51813(10) 0.89167(4) 0.58720(8) 0.0352(3) Uani 1 1 d . . .
S4 S 0.38873(9) 1.01649(4) 0.57267(7) 0.0330(3) Uani 1 1 d . . .
P1 P 0.55122(10) 1.08611(4) 0.79901(8) 0.0317(3) Uani 1 1 d . . .
P2 P 0.19180(10) 0.90613(4) 0.63649(8) 0.0385(3) Uani 1 1 d . . .
O1 O 0.7298(2) 0.86998(9) 0.8070(2) 0.0500(8) Uani 1 1 d . . .
Si1 Si 0.80532(11) 0.83574(4) 0.88943(9) 0.0405(3) Uani 1 1 d . . .
C1 C 0.6904(3) 1.08857(14) 0.9061(3) 0.0353(11) Uani 1 1 d . . .
H1 H 0.7624 1.0956 0.8810 0.042 Uiso 1 1 calc R . .
C2 C 0.6901(4) 1.12733(15) 0.9793(3) 0.0555(14) Uani 1 1 d . . .
H2A H 0.6215 1.1219 1.0070 0.083 Uiso 1 1 calc R . .
H2B H 0.6799 1.1585 0.9475 0.083 Uiso 1 1 calc R . .
H2C H 0.7689 1.1267 1.0307 0.083 Uiso 1 1 calc R . .
C3 C 0.7178(4) 1.04028(14) 0.9571(3) 0.0498(13) Uani 1 1 d . . .
H3A H 0.7949 1.0424 1.0099 0.075 Uiso 1 1 calc R . .
H3B H 0.7266 1.0160 0.9111 0.075 Uiso 1 1 calc R . .
H3C H 0.6493 1.0316 0.9830 0.075 Uiso 1 1 calc R . .
C4 C 0.5667(4) 1.13432(14) 0.7172(3) 0.0383(11) Uani 1 1 d . . .
H4 H 0.4892 1.1332 0.6620 0.046 Uiso 1 1 calc R . .
C5 C 0.5742(5) 1.18491(15) 0.7565(4) 0.0688(16) Uani 1 1 d . . .
H5A H 0.6530 1.1892 0.8068 0.103 Uiso 1 1 calc R . .
H5B H 0.5052 1.1904 0.7838 0.103 Uiso 1 1 calc R . .
H5C H 0.5692 1.2076 0.7043 0.103 Uiso 1 1 calc R . .
C6 C 0.6724(4) 1.12454(15) 0.6743(3) 0.0539(14) Uani 1 1 d . . .
H6A H 0.6687 1.1473 0.6223 0.081 Uiso 1 1 calc R . .
H6B H 0.6649 1.0921 0.6485 0.081 Uiso 1 1 calc R . .
H6C H 0.7517 1.1280 0.7244 0.081 Uiso 1 1 calc R . .
C7 C 0.4154(4) 1.10331(15) 0.8380(3) 0.0399(11) Uani 1 1 d . . .
H7 H 0.4344 1.1343 0.8733 0.048 Uiso 1 1 calc R . .
C8 C 0.3877(4) 1.06610(15) 0.9068(3) 0.0514(13) Uani 1 1 d . . .
H8A H 0.3106 1.0746 0.9213 0.077 Uiso 1 1 calc R . .
H8B H 0.4561 1.0654 0.9667 0.077 Uiso 1 1 calc R . .
H8C H 0.3788 1.0347 0.8763 0.077 Uiso 1 1 calc R . .
C9 C 0.3019(4) 1.11064(16) 0.7496(3) 0.0556(14) Uani 1 1 d . . .
H9A H 0.2915 1.0827 0.7075 0.083 Uiso 1 1 calc R . .
H9B H 0.3145 1.1390 0.7143 0.083 Uiso 1 1 calc R . .
H9C H 0.2275 1.1148 0.7709 0.083 Uiso 1 1 calc R . .
C10 C 0.1501(4) 0.93028(16) 0.7433(3) 0.0523(13) Uani 1 1 d . A .
H10 H 0.2250 0.9252 0.7997 0.063 Uiso 1 1 calc R . .
C11 C 0.0446(4) 0.90640(18) 0.7694(4) 0.0726(16) Uani 1 1 d . . .
H11A H 0.0318 0.9218 0.8263 0.109 Uiso 1 1 calc R A .
H11B H 0.0644 0.8727 0.7833 0.109 Uiso 1 1 calc R . .
H11C H -0.0312 0.9091 0.7154 0.109 Uiso 1 1 calc R . .
C12 C 0.1327(4) 0.98339(16) 0.7342(4) 0.0750(17) Uani 1 1 d . . .
H12A H 0.0546 0.9905 0.6849 0.113 Uiso 1 1 calc R A .
H12B H 0.2019 0.9976 0.7156 0.113 Uiso 1 1 calc R . .
H12C H 0.1301 0.9966 0.7961 0.113 Uiso 1 1 calc R . .
C13A C 0.0545(5) 0.9184(2) 0.5343(4) 0.0538(18) Uani 0.903(7) 1 d PD A 1
H13M H 0.0240 0.9506 0.5464 0.065 Uiso 0.903(7) 1 calc PR A 1
C14A C 0.0920(8) 0.9227(3) 0.4412(6) 0.0777(19) Uani 0.903(7) 1 d PD A 1
H14M H 0.1631 0.9443 0.4516 0.093 Uiso 0.903(7) 1 calc PR A 1
H14N H 0.0222 0.9353 0.3899 0.093 Uiso 0.903(7) 1 calc PR A 1
H14O H 0.1148 0.8912 0.4226 0.093 Uiso 0.903(7) 1 calc PR A 1
C15A C -0.0546(5) 0.8845(2) 0.5217(4) 0.0777(19) Uani 0.903(7) 1 d PD A 1
H15M H -0.0766 0.8824 0.5822 0.093 Uiso 0.903(7) 1 calc PR A 1
H15N H -0.0316 0.8529 0.5040 0.093 Uiso 0.903(7) 1 calc PR A 1
H15O H -0.1259 0.8964 0.4706 0.093 Uiso 0.903(7) 1 calc PR A 1
C13B C 0.091(4) 0.8893(19) 0.497(4) 0.0538(18) Uani 0.097(7) 1 d PD A 2
H13N H 0.1469 0.8702 0.4691 0.065 Uiso 0.097(7) 1 calc PR A 2
C14B C 0.076(8) 0.938(2) 0.448(6) 0.0777(19) Uani 0.097(7) 1 d PD A 2
H14P H 0.1569 0.9496 0.4467 0.093 Uiso 0.097(7) 1 calc PR A 2
H14Q H 0.0386 0.9601 0.4837 0.093 Uiso 0.097(7) 1 calc PR A 2
H14R H 0.0212 0.9346 0.3820 0.093 Uiso 0.097(7) 1 calc PR A 2
C15B C -0.032(4) 0.863(2) 0.474(4) 0.0777(19) Uani 0.097(7) 1 d PD A 2
H15P H -0.0224 0.8337 0.5120 0.093 Uiso 0.097(7) 1 calc PR A 2
H15Q H -0.0591 0.8548 0.4050 0.093 Uiso 0.097(7) 1 calc PR A 2
H15R H -0.0950 0.8832 0.4888 0.093 Uiso 0.097(7) 1 calc PR A 2
C16 C 0.2048(4) 0.84174(14) 0.6588(3) 0.0424(12) Uani 1 1 d . A .
H16 H 0.1254 0.8303 0.6688 0.051 Uiso 1 1 calc R . .
C17 C 0.3102(4) 0.83084(15) 0.7497(3) 0.0586(14) Uani 1 1 d . . .
H17A H 0.3143 0.7964 0.7614 0.088 Uiso 1 1 calc R A .
H17B H 0.2948 0.8473 0.8048 0.088 Uiso 1 1 calc R . .
H17C H 0.3890 0.8418 0.7412 0.088 Uiso 1 1 calc R . .
C18 C 0.2263(4) 0.81461(16) 0.5734(4) 0.0725(17) Uani 1 1 d . . .
H18A H 0.3009 0.8269 0.5596 0.109 Uiso 1 1 calc R A .
H18B H 0.1545 0.8189 0.5167 0.109 Uiso 1 1 calc R . .
H18C H 0.2373 0.7807 0.5892 0.109 Uiso 1 1 calc R . .
C19 C 0.8885(4) 0.87104(14) 0.9980(3) 0.0351(11) Uani 1 1 d . . .
C20 C 0.9141(4) 0.91903(15) 0.9917(3) 0.0418(12) Uani 1 1 d . . .
H20 H 0.8894 0.9343 0.9307 0.050 Uiso 1 1 calc R . .
C21 C 0.9754(4) 0.94528(16) 1.0729(4) 0.0482(13) Uani 1 1 d . . .
H21 H 0.9903 0.9783 1.0670 0.058 Uiso 1 1 calc R . .
C22 C 1.0147(4) 0.92357(17) 1.1622(3) 0.0467(13) Uani 1 1 d . . .
H22 H 1.0586 0.9414 1.2171 0.056 Uiso 1 1 calc R . .
C23 C 0.9901(4) 0.87609(17) 1.1711(3) 0.0508(13) Uani 1 1 d . . .
H23 H 1.0149 0.8609 1.2322 0.061 Uiso 1 1 calc R . .
C24 C 0.9280(4) 0.85089(16) 1.0887(3) 0.0486(13) Uani 1 1 d . . .
H24 H 0.9120 0.8180 1.0952 0.058 Uiso 1 1 calc R . .
C25 C 0.9179(4) 0.80051(15) 0.8431(3) 0.0425(12) Uani 1 1 d . . .
C26 C 1.0309(4) 0.78428(16) 0.8999(4) 0.0538(14) Uani 1 1 d . . .
H26 H 1.0562 0.7910 0.9669 0.065 Uiso 1 1 calc R . .
C27 C 1.1084(5) 0.75793(17) 0.8590(5) 0.0641(16) Uani 1 1 d . . .
H27 H 1.1863 0.7471 0.8987 0.077 Uiso 1 1 calc R . .
C28 C 1.0733(6) 0.74755(17) 0.7627(5) 0.0705(17) Uani 1 1 d . . .
H28 H 1.1255 0.7290 0.7357 0.085 Uiso 1 1 calc R . .
C29 C 0.9606(5) 0.76455(18) 0.7050(4) 0.0707(17) Uani 1 1 d . . .
H29 H 0.9361 0.7581 0.6378 0.085 Uiso 1 1 calc R . .
C30 C 0.8839(5) 0.79062(16) 0.7445(4) 0.0581(14) Uani 1 1 d . . .
H30 H 0.8070 0.8020 0.7042 0.070 Uiso 1 1 calc R . .
C31 C 0.7044(4) 0.79197(15) 0.9284(3) 0.0377(11) Uani 1 1 d . . .
C32 C 0.7368(4) 0.74419(16) 0.9465(4) 0.0538(14) Uani 1 1 d . . .
H32 H 0.8097 0.7326 0.9336 0.065 Uiso 1 1 calc R . .
C33 C 0.6651(5) 0.71292(16) 0.9829(4) 0.0597(15) Uani 1 1 d . . .
H33 H 0.6900 0.6807 0.9956 0.072 Uiso 1 1 calc R . .
C34 C 0.5597(5) 0.72865(18) 1.0003(4) 0.0622(15) Uani 1 1 d . . .
H34 H 0.5105 0.7074 1.0248 0.075 Uiso 1 1 calc R . .
C35 C 0.5244(5) 0.77500(18) 0.9824(4) 0.0668(16) Uani 1 1 d . . .
H35 H 0.4501 0.7859 0.9939 0.080 Uiso 1 1 calc R . .
C36 C 0.5971(4) 0.80652(16) 0.9472(3) 0.0530(14) Uani 1 1 d . . .
H36 H 0.5717 0.8388 0.9360 0.064 Uiso 1 1 calc R . .

loop_
_atom_site_aniso_label
_atom_site_aniso_U_11
_atom_site_aniso_U_22
_atom_site_aniso_U_33
_atom_site_aniso_U_23
_atom_site_aniso_U_13
_atom_site_aniso_U_12
Fe1 0.0352(4) 0.0326(4) 0.0283(4) 0.0042(3) 0.0064(3) 0.0001(3)
Fe2 0.0385(4) 0.0316(4) 0.0278(4) -0.0017(3) 0.0117(3) -0.0018(3)
Fe3 0.0317(4) 0.0388(4) 0.0270(4) -0.0013(3) 0.0091(3) -0.0032(3)
Fe4 0.0328(4) 0.0325(4) 0.0245(4) 0.0024(3) 0.0092(3) 0.0034(3)
S1 0.0330(6) 0.0375(7) 0.0319(7) 0.0016(5) 0.0079(5) -0.0040(5)
S2 0.0408(7) 0.0395(7) 0.0266(7) 0.0004(5) 0.0109(5) -0.0053(5)
S3 0.0419(7) 0.0328(6) 0.0307(7) -0.0035(5) 0.0103(5) 0.0008(5)
S4 0.0357(7) 0.0381(7) 0.0273(7) 0.0025(5) 0.0123(5) 0.0051(5)
P1 0.0333(7) 0.0344(7) 0.0275(7) -0.0009(5) 0.0090(5) -0.0016(5)
P2 0.0352(7) 0.0435(8) 0.0360(8) 0.0057(6) 0.0089(6) -0.0019(5)
O1 0.060(2) 0.0396(19) 0.044(2) 0.0086(15) 0.0060(16) 0.0054(15)
Si1 0.0428(8) 0.0349(8) 0.0404(9) 0.0046(6) 0.0064(7) 0.0001(6)
C1 0.033(3) 0.039(3) 0.031(3) -0.004(2) 0.004(2) -0.001(2)
C2 0.060(3) 0.057(3) 0.040(3) -0.013(3) 0.000(3) -0.002(3)
C3 0.048(3) 0.059(3) 0.035(3) 0.001(3) -0.001(2) 0.002(2)
C4 0.037(3) 0.045(3) 0.028(3) 0.003(2) 0.002(2) -0.001(2)
C5 0.105(4) 0.040(3) 0.065(4) 0.005(3) 0.030(3) -0.008(3)
C6 0.050(3) 0.063(3) 0.048(3) 0.019(3) 0.013(3) -0.005(3)
C7 0.038(3) 0.042(3) 0.040(3) -0.002(2) 0.013(2) 0.002(2)
C8 0.046(3) 0.066(3) 0.048(3) -0.004(3) 0.025(3) -0.002(2)
C9 0.037(3) 0.065(3) 0.067(4) 0.002(3) 0.017(3) 0.011(2)
C10 0.046(3) 0.059(3) 0.059(4) -0.003(3) 0.025(3) -0.003(2)
C11 0.062(4) 0.093(4) 0.074(4) -0.007(3) 0.039(3) -0.002(3)
C12 0.083(4) 0.061(4) 0.096(5) -0.008(3) 0.049(4) 0.003(3)
C13A 0.043(3) 0.068(4) 0.046(4) 0.008(3) 0.005(3) -0.002(3)
C14A 0.056(3) 0.123(5) 0.044(3) 0.005(3) -0.001(2) -0.018(3)
C15A 0.056(3) 0.123(5) 0.044(3) 0.005(3) -0.001(2) -0.018(3)
C13B 0.043(3) 0.068(4) 0.046(4) 0.008(3) 0.005(3) -0.002(3)
C14B 0.056(3) 0.123(5) 0.044(3) 0.005(3) -0.001(2) -0.018(3)
C15B 0.056(3) 0.123(5) 0.044(3) 0.005(3) -0.001(2) -0.018(3)
C16 0.043(3) 0.039(3) 0.047(3) -0.004(2) 0.016(2) -0.010(2)
C17 0.063(3) 0.045(3) 0.064(4) 0.013(3) 0.012(3) -0.003(3)
C18 0.088(4) 0.055(3) 0.078(5) -0.022(3) 0.031(3) -0.014(3)
C19 0.036(3) 0.030(3) 0.041(3) 0.001(2) 0.014(2) -0.002(2)
C20 0.040(3) 0.049(3) 0.039(3) -0.002(3) 0.014(2) 0.004(2)
C21 0.046(3) 0.042(3) 0.062(4) -0.003(3) 0.024(3) -0.003(2)
C22 0.032(3) 0.057(4) 0.051(4) -0.013(3) 0.013(2) -0.003(2)
C23 0.047(3) 0.056(4) 0.045(4) 0.000(3) 0.007(3) 0.000(3)
C24 0.055(3) 0.036(3) 0.047(4) 0.002(3) 0.004(3) -0.005(2)
C25 0.049(3) 0.039(3) 0.038(3) 0.006(2) 0.010(2) -0.003(2)
C26 0.059(4) 0.051(3) 0.055(4) 0.019(3) 0.021(3) 0.007(3)
C27 0.053(4) 0.061(4) 0.084(5) 0.019(3) 0.029(3) 0.010(3)
C28 0.085(5) 0.050(4) 0.093(6) 0.002(4) 0.052(4) 0.004(3)
C29 0.085(5) 0.056(4) 0.071(5) -0.016(3) 0.022(4) -0.009(3)
C30 0.059(4) 0.057(3) 0.055(4) -0.015(3) 0.010(3) 0.000(3)
C31 0.038(3) 0.034(3) 0.034(3) -0.002(2) -0.001(2) 0.000(2)
C32 0.044(3) 0.048(3) 0.067(4) 0.007(3) 0.011(3) 0.001(3)
C33 0.061(4) 0.039(3) 0.074(4) 0.017(3) 0.011(3) -0.006(3)
C34 0.063(4) 0.052(4) 0.074(4) 0.001(3) 0.025(3) -0.013(3)
C35 0.066(4) 0.052(4) 0.099(5) -0.006(3) 0.049(3) -0.001(3)
C36 0.059(4) 0.037(3) 0.062(4) -0.003(3) 0.016(3) 0.001(3)

loop_
_atom_type_symbol
_atom_type_description
_atom_type_scat_dispersion_real
_atom_type_scat_dispersion_imag
_atom_type_scat_source
C C 0.0033 0.0016 'International Tables Vol C Tables 4.2.6.8 and 6.1.1.4'
H H 0.0000 0.0000 'International Tables Vol C Tables 4.2.6.8 and 6.1.1.4'
O O 0.0106 0.0060 'International Tables Vol C Tables 4.2.6.8 and 6.1.1.4'
Si Si 0.0817 0.0704 'International Tables Vol C Tables 4.2.6.8 and 6.1.1.4'
P P 0.1023 0.0942 'International Tables Vol C Tables 4.2.6.8 and 6.1.1.4'
S S 0.1246 0.1234 'International Tables Vol C Tables 4.2.6.8 and 6.1.1.4'
Fe Fe 0.3463 0.8444 'International Tables Vol C Tables 4.2.6.8 and 6.1.1.4'

loop_
_geom_angle_atom_site_label_1
_geom_angle_atom_site_label_2
_geom_angle_atom_site_label_3
_geom_angle
_geom_angle_site_symmetry_1
_geom_angle_site_symmetry_3
_geom_angle_publ_flag
O1 Fe1 S2 114.10(10) . . ?
O1 Fe1 S3 113.41(10) . . ?
S2 Fe1 S3 103.56(4) . . ?
O1 Fe1 S1 117.99(9) . . ?
S2 Fe1 S1 102.44(4) . . ?
S3 Fe1 S1 103.64(4) . . ?
O1 Fe1 Fe4 147.84(10) . . ?
S2 Fe1 Fe4 97.95(4) . . ?
S3 Fe1 Fe4 52.87(3) . . ?
S1 Fe1 Fe4 53.20(3) . . ?
O1 Fe1 Fe3 143.79(9) . . ?
S2 Fe1 Fe3 53.25(3) . . ?
S3 Fe1 Fe3 52.66(3) . . ?
S1 Fe1 Fe3 98.23(3) . . ?
Fe4 Fe1 Fe3 56.62(2) . . ?
O1 Fe1 Fe2 149.18(9) . . ?
S2 Fe1 Fe2 52.53(3) . . ?
S3 Fe1 Fe2 97.30(3) . . ?
S1 Fe1 Fe2 52.91(3) . . ?
Fe4 Fe1 Fe2 56.10(2) . . ?
Fe3 Fe1 Fe2 56.16(2) . . ?
S2 Fe2 S1 102.60(4) . . ?
S2 Fe2 S4 107.88(4) . . ?
S1 Fe2 S4 111.40(4) . . ?
S2 Fe2 P1 116.50(5) . . ?
S1 Fe2 P1 113.66(4) . . ?
S4 Fe2 P1 104.83(4) . . ?
S2 Fe2 Fe4 102.78(4) . . ?
S1 Fe2 Fe4 55.63(3) . . ?
S4 Fe2 Fe4 58.39(3) . . ?
P1 Fe2 Fe4 140.68(4) . . ?
S2 Fe2 Fe3 55.84(3) . . ?
S1 Fe2 Fe3 102.96(4) . . ?
S4 Fe2 Fe3 55.57(3) . . ?
P1 Fe2 Fe3 143.16(4) . . ?
Fe4 Fe2 Fe3 60.46(2) . . ?
S2 Fe2 Fe1 52.73(3) . . ?
S1 Fe2 Fe1 52.87(3) . . ?
S4 Fe2 Fe1 107.73(3) . . ?
P1 Fe2 Fe1 147.44(4) . . ?
Fe4 Fe2 Fe1 61.72(2) . . ?
Fe3 Fe2 Fe1 61.92(2) . . ?
S3 Fe3 S2 102.95(4) . . ?
S3 Fe3 S4 110.17(4) . . ?
S2 Fe3 S4 108.52(4) . . ?
S3 Fe3 P2 114.29(4) . . ?
S2 Fe3 P2 101.94(4) . . ?
S4 Fe3 P2 117.42(4) . . ?
S3 Fe3 Fe2 102.09(4) . . ?
S2 Fe3 Fe2 54.85(3) . . ?
S4 Fe3 Fe2 57.24(3) . . ?
P2 Fe3 Fe2 141.13(4) . . ?
S3 Fe3 Fe4 55.00(3) . . ?
S2 Fe3 Fe4 101.35(4) . . ?
S4 Fe3 Fe4 58.55(3) . . ?
P2 Fe3 Fe4 156.19(4) . . ?
Fe2 Fe3 Fe4 59.62(2) . . ?
S3 Fe3 Fe1 52.73(3) . . ?
S2 Fe3 Fe1 52.54(3) . . ?
S4 Fe3 Fe1 109.10(3) . . ?
P2 Fe3 Fe1 132.59(4) . . ?
Fe2 Fe3 Fe1 61.93(2) . . ?
Fe4 Fe3 Fe1 61.46(2) . . ?
S4 Fe4 S3 113.55(4) 3_676 . ?
S4 Fe4 S1 114.93(4) 3_676 . ?
S3 Fe4 S1 103.52(4) . . ?
S4 Fe4 S4 108.59(4) 3_676 . ?
S3 Fe4 S4 106.60(4) . . ?
S1 Fe4 S4 109.25(4) . . ?
S4 Fe4 Fe2 144.06(4) 3_676 . ?
S3 Fe4 Fe2 102.31(4) . . ?
S1 Fe4 Fe2 55.49(3) . . ?
S4 Fe4 Fe2 56.27(3) . . ?
S4 Fe4 Fe3 142.63(4) 3_676 . ?
S3 Fe4 Fe3 54.97(3) . . ?
S1 Fe4 Fe3 102.43(4) . . ?
S4 Fe4 Fe3 54.80(3) . . ?
Fe2 Fe4 Fe3 59.93(2) . . ?
S4 Fe4 Fe4 56.93(3) 3_676 3_676 ?
S3 Fe4 Fe4 125.68(4) . 3_676 ?
S1 Fe4 Fe4 129.81(4) . 3_676 ?
S4 Fe4 Fe4 51.67(3) . 3_676 ?
Fe2 Fe4 Fe4 100.32(3) . 3_676 ?
Fe3 Fe4 Fe4 98.52(3) . 3_676 ?
S4 Fe4 Fe1 144.91(4) 3_676 . ?
S3 Fe4 Fe1 52.91(3) . . ?
S1 Fe4 Fe1 53.03(3) . . ?
S4 Fe4 Fe1 106.45(3) . . ?
Fe2 Fe4 Fe1 62.19(2) . . ?
Fe3 Fe4 Fe1 61.92(2) . . ?
Fe4 Fe4 Fe1 158.05(4) 3_676 . ?
Fe1 S1 Fe2 74.22(4) . . ?
Fe1 S1 Fe4 73.77(4) . . ?
Fe2 S1 Fe4 68.88(4) . . ?
Fe2 S2 Fe1 74.73(4) . . ?
Fe2 S2 Fe3 69.31(4) . . ?
Fe1 S2 Fe3 74.20(4) . . ?
Fe3 S3 Fe4 70.03(4) . . ?
Fe3 S3 Fe1 74.61(4) . . ?
Fe4 S3 Fe1 74.22(4) . . ?
Fe4 S4 Fe3 124.06(5) 3_676 . ?
Fe4 S4 Fe2 123.93(5) 3_676 . ?
Fe3 S4 Fe2 67.19(3) . . ?
Fe4 S4 Fe4 71.41(4) 3_676 . ?
Fe3 S4 Fe4 66.65(3) . . ?
Fe2 S4 Fe4 65.34(3) . . ?
C7 P1 C4 104.24(19) . . ?
C7 P1 C1 107.9(2) . . ?
C4 P1 C1 107.28(19) . . ?
C7 P1 Fe2 116.35(14) . . ?
C4 P1 Fe2 111.67(14) . . ?
C1 P1 Fe2 108.97(13) . . ?
C16 P2 C13A 109.4(2) . . ?
C16 P2 C10 103.7(2) . . ?
C13A P2 C10 104.2(3) . . ?
C16 P2 C13B 86.6(14) . . ?
C13A P2 C13B 32.6(16) . . ?
C10 P2 C13B 133.9(17) . . ?
C16 P2 Fe3 111.58(14) . . ?
C13A P2 Fe3 119.69(17) . . ?
C10 P2 Fe3 106.62(15) . . ?
C13B P2 Fe3 110.8(14) . . ?
Si1 O1 Fe1 166.0(2) . . ?
O1 Si1 C19 110.12(17) . . ?
O1 Si1 C31 112.86(18) . . ?
C19 Si1 C31 107.2(2) . . ?
O1 Si1 C25 108.80(19) . . ?
C19 Si1 C25 110.8(2) . . ?
C31 Si1 C25 107.0(2) . . ?
C2 C1 C3 109.7(4) . . ?
C2 C1 P1 116.0(3) . . ?
C3 C1 P1 111.9(3) . . ?
C2 C1 H1 106.2 . . ?
C3 C1 H1 106.2 . . ?
P1 C1 H1 106.2 . . ?
C1 C2 H2A 109.5 . . ?
C1 C2 H2B 109.5 . . ?
H2A C2 H2B 109.5 . . ?
C1 C2 H2C 109.5 . . ?
H2A C2 H2C 109.5 . . ?
H2B C2 H2C 109.5 . . ?
C1 C3 H3A 109.5 . . ?
C1 C3 H3B 109.5 . . ?
H3A C3 H3B 109.5 . . ?
C1 C3 H3C 109.5 . . ?
H3A C3 H3C 109.5 . . ?
H3B C3 H3C 109.5 . . ?
C6 C4 C5 110.9(4) . . ?
C6 C4 P1 111.2(3) . . ?
C5 C4 P1 116.8(3) . . ?
C6 C4 H4 105.7 . . ?
C5 C4 H4 105.7 . . ?
P1 C4 H4 105.7 . . ?
C4 C5 H5A 109.5 . . ?
C4 C5 H5B 109.5 . . ?
H5A C5 H5B 109.5 . . ?
C4 C5 H5C 109.5 . . ?
H5A C5 H5C 109.5 . . ?
H5B C5 H5C 109.5 . . ?
C4 C6 H6A 109.5 . . ?
C4 C6 H6B 109.5 . . ?
H6A C6 H6B 109.5 . . ?
C4 C6 H6C 109.5 . . ?
H6A C6 H6C 109.5 . . ?
H6B C6 H6C 109.5 . . ?
C8 C7 C9 110.8(4) . . ?
C8 C7 P1 111.3(3) . . ?
C9 C7 P1 110.0(3) . . ?
C8 C7 H7 108.2 . . ?
C9 C7 H7 108.2 . . ?
P1 C7 H7 108.2 . . ?
C7 C8 H8A 109.5 . . ?
C7 C8 H8B 109.5 . . ?
H8A C8 H8B 109.5 . . ?
C7 C8 H8C 109.5 . . ?
H8A C8 H8C 109.5 . . ?
H8B C8 H8C 109.5 . . ?
C7 C9 H9A 109.5 . . ?
C7 C9 H9B 109.5 . . ?
H9A C9 H9B 109.5 . . ?
C7 C9 H9C 109.5 . . ?
H9A C9 H9C 109.5 . . ?
H9B C9 H9C 109.5 . . ?
C11 C10 C12 111.8(4) . . ?
C11 C10 P2 116.8(3) . . ?
C12 C10 P2 110.1(3) . . ?
C11 C10 H10 105.7 . . ?
C12 C10 H10 105.7 . . ?
P2 C10 H10 105.7 . . ?
C10 C11 H11A 109.5 . . ?
C10 C11 H11B 109.5 . . ?
H11A C11 H11B 109.5 . . ?
C10 C11 H11C 109.5 . . ?
H11A C11 H11C 109.5 . . ?
H11B C11 H11C 109.5 . . ?
C10 C12 H12A 109.5 . . ?
C10 C12 H12B 109.5 . . ?
H12A C12 H12B 109.5 . . ?
C10 C12 H12C 109.5 . . ?
H12A C12 H12C 109.5 . . ?
H12B C12 H12C 109.5 . . ?
C15A C13A C14A 111.2(5) . . ?
C15A C13A P2 116.2(4) . . ?
C14A C13A P2 110.1(4) . . ?
C15A C13A H13M 106.3 . . ?
C14A C13A H13M 106.3 . . ?
P2 C13A H13M 106.3 . . ?
C13A C14A H14M 109.5 . . ?
C13A C14A H14N 109.5 . . ?
H14M C14A H14N 109.5 . . ?
C13A C14A H14O 109.5 . . ?
H14M C14A H14O 109.5 . . ?
H14N C14A H14O 109.5 . . ?
C13A C15A H15M 109.5 . . ?
C13A C15A H15N 109.5 . . ?
H15M C15A H15N 109.5 . . ?
C13A C15A H15O 109.5 . . ?
H15M C15A H15O 109.5 . . ?
H15N C15A H15O 109.5 . . ?
C14B C13B C15B 111(5) . . ?
C14B C13B P2 102(4) . . ?
C15B C13B P2 123(4) . . ?
C14B C13B H13N 106.7 . . ?
C15B C13B H13N 106.7 . . ?
P2 C13B H13N 106.7 . . ?
C13B C14B H14P 109.5 . . ?
C13B C14B H14Q 109.5 . . ?
H14P C14B H14Q 109.5 . . ?
C13B C14B H14R 109.5 . . ?
H14P C14B H14R 109.5 . . ?
H14Q C14B H14R 109.5 . . ?
C13B C15B H15P 109.5 . . ?
C13B C15B H15Q 109.5 . . ?
H15P C15B H15Q 109.5 . . ?
C13B C15B H15R 109.5 . . ?
H15P C15B H15R 109.5 . . ?
H15Q C15B H15R 109.5 . . ?
C17 C16 C18 109.5(4) . . ?
C17 C16 P2 110.6(3) . . ?
C18 C16 P2 111.8(3) . . ?
C17 C16 H16 108.3 . . ?
C18 C16 H16 108.3 . . ?
P2 C16 H16 108.3 . . ?
C16 C17 H17A 109.5 . . ?
C16 C17 H17B 109.5 . . ?
H17A C17 H17B 109.5 . . ?
C16 C17 H17C 109.5 . . ?
H17A C17 H17C 109.5 . . ?
H17B C17 H17C 109.5 . . ?
C16 C18 H18A 109.5 . . ?
C16 C18 H18B 109.5 . . ?
H18A C18 H18B 109.5 . . ?
C16 C18 H18C 109.5 . . ?
H18A C18 H18C 109.5 . . ?
H18B C18 H18C 109.5 . . ?
C24 C19 C20 116.4(4) . . ?
C24 C19 Si1 122.0(3) . . ?
C20 C19 Si1 121.6(3) . . ?
C19 C20 C21 121.4(4) . . ?
C19 C20 H20 119.3 . . ?
C21 C20 H20 119.3 . . ?
C22 C21 C20 120.3(4) . . ?
C22 C21 H21 119.8 . . ?
C20 C21 H21 119.8 . . ?
C23 C22 C21 119.8(4) . . ?
C23 C22 H22 120.1 . . ?
C21 C22 H22 120.1 . . ?
C22 C23 C24 118.5(5) . . ?
C22 C23 H23 120.8 . . ?
C24 C23 H23 120.8 . . ?
C19 C24 C23 123.6(4) . . ?
C19 C24 H24 118.2 . . ?
C23 C24 H24 118.2 . . ?
C26 C25 C30 118.6(5) . . ?
C26 C25 Si1 124.2(4) . . ?
C30 C25 Si1 117.2(4) . . ?
C25 C26 C27 120.2(5) . . ?
C25 C26 H26 119.9 . . ?
C27 C26 H26 119.9 . . ?
C28 C27 C26 120.9(5) . . ?
C28 C27 H27 119.5 . . ?
C26 C27 H27 119.5 . . ?
C27 C28 C29 119.0(6) . . ?
C27 C28 H28 120.5 . . ?
C29 C28 H28 120.5 . . ?
C30 C29 C28 120.5(6) . . ?
C30 C29 H29 119.8 . . ?
C28 C29 H29 119.8 . . ?
C29 C30 C25 120.8(5) . . ?
C29 C30 H30 119.6 . . ?
C25 C30 H30 119.6 . . ?
C36 C31 C32 116.4(4) . . ?
C36 C31 Si1 120.6(3) . . ?
C32 C31 Si1 122.8(4) . . ?
C31 C32 C33 121.9(5) . . ?
C31 C32 H32 119.1 . . ?
C33 C32 H32 119.1 . . ?
C34 C33 C32 119.8(5) . . ?
C34 C33 H33 120.1 . . ?
C32 C33 H33 120.1 . . ?
C33 C34 C35 119.9(5) . . ?
C33 C34 H34 120.1 . . ?
C35 C34 H34 120.1 . . ?
C34 C35 C36 120.3(5) . . ?
C34 C35 H35 119.8 . . ?
C36 C35 H35 119.8 . . ?
C31 C36 C35 121.6(4) . . ?
C31 C36 H36 119.2 . . ?
C35 C36 H36 119.2 . . ?

loop_
_geom_bond_atom_site_label_1
_geom_bond_atom_site_label_2
_geom_bond_distance
_geom_bond_site_symmetry_2
_geom_bond_publ_flag
Fe1 O1 1.820(3) . ?
Fe1 S2 2.2814(13) . ?
Fe1 S3 2.2825(12) . ?
Fe1 S1 2.2914(12) . ?
Fe1 Fe4 2.7535(8) . ?
Fe1 Fe3 2.7654(8) . ?
Fe1 Fe2 2.7656(8) . ?
Fe2 S2 2.2753(12) . ?
Fe2 S1 2.2926(12) . ?
Fe2 S4 2.3750(12) . ?
Fe2 P1 2.4266(12) . ?
Fe2 Fe4 2.5952(8) . ?
Fe2 Fe3 2.6033(8) . ?
Fe3 S3 2.2803(12) . ?
Fe3 S2 2.3029(12) . ?
Fe3 S4 2.3293(12) . ?
Fe3 P2 2.4336(13) . ?
Fe3 Fe4 2.6172(8) . ?
Fe4 S4 2.2767(12) 3_676 ?
Fe4 S3 2.2811(12) . ?
Fe4 S1 2.2964(12) . ?
Fe4 S4 2.4320(12) . ?
Fe4 Fe4 2.7509(11) 3_676 ?
S4 Fe4 2.2766(12) 3_676 ?
P1 C7 1.841(4) . ?
P1 C4 1.841(4) . ?
P1 C1 1.862(4) . ?
P2 C16 1.836(4) . ?
P2 C13A 1.839(5) . ?
P2 C10 1.871(5) . ?
P2 C13B 2.07(5) . ?
O1 Si1 1.578(3) . ?
Si1 C19 1.868(4) . ?
Si1 C31 1.868(5) . ?
Si1 C25 1.879(5) . ?
C1 C2 1.521(5) . ?
C1 C3 1.533(5) . ?
C1 H1 1.0000 . ?
C2 H2A 0.9800 . ?
C2 H2B 0.9800 . ?
C2 H2C 0.9800 . ?
C3 H3A 0.9800 . ?
C3 H3B 0.9800 . ?
C3 H3C 0.9800 . ?
C4 C6 1.519(5) . ?
C4 C5 1.525(5) . ?
C4 H4 1.0000 . ?
C5 H5A 0.9800 . ?
C5 H5B 0.9800 . ?
C5 H5C 0.9800 . ?
C6 H6A 0.9800 . ?
C6 H6B 0.9800 . ?
C6 H6C 0.9800 . ?
C7 C8 1.538(5) . ?
C7 C9 1.540(5) . ?
C7 H7 1.0000 . ?
C8 H8A 0.9800 . ?
C8 H8B 0.9800 . ?
C8 H8C 0.9800 . ?
C9 H9A 0.9800 . ?
C9 H9B 0.9800 . ?
C9 H9C 0.9800 . ?
C10 C11 1.505(5) . ?
C10 C12 1.506(5) . ?
C10 H10 1.0000 . ?
C11 H11A 0.9800 . ?
C11 H11B 0.9800 . ?
C11 H11C 0.9800 . ?
C12 H12A 0.9800 . ?
C12 H12B 0.9800 . ?
C12 H12C 0.9800 . ?
C13A C15A 1.523(6) . ?
C13A C14A 1.531(8) . ?
C13A H13M 1.0000 . ?
C14A H14M 0.9800 . ?
C14A H14N 0.9800 . ?
C14A H14O 0.9800 . ?
C15A H15M 0.9800 . ?
C15A H15N 0.9800 . ?
C15A H15O 0.9800 . ?
C13B C14B 1.521(18) . ?
C13B C15B 1.523(17) . ?
C13B H13N 1.0000 . ?
C14B H14P 0.9800 . ?
C14B H14Q 0.9800 . ?
C14B H14R 0.9800 . ?
C15B H15P 0.9800 . ?
C15B H15Q 0.9800 . ?
C15B H15R 0.9800 . ?
C16 C17 1.528(5) . ?
C16 C18 1.532(6) . ?
C16 H16 1.0000 . ?
C17 H17A 0.9800 . ?
C17 H17B 0.9800 . ?
C17 H17C 0.9800 . ?
C18 H18A 0.9800 . ?
C18 H18B 0.9800 . ?
C18 H18C 0.9800 . ?
C19 C24 1.383(5) . ?
C19 C20 1.387(5) . ?
C20 C21 1.392(6) . ?
C20 H20 0.9500 . ?
C21 C22 1.383(6) . ?
C21 H21 0.9500 . ?
C22 C23 1.376(5) . ?
C22 H22 0.9500 . ?
C23 C24 1.391(6) . ?
C23 H23 0.9500 . ?
C24 H24 0.9500 . ?
C25 C26 1.377(6) . ?
C25 C30 1.398(6) . ?
C26 C27 1.399(6) . ?
C26 H26 0.9500 . ?
C27 C28 1.369(7) . ?
C27 H27 0.9500 . ?
C28 C29 1.388(7) . ?
C28 H28 0.9500 . ?
C29 C30 1.376(6) . ?
C29 H29 0.9500 . ?
C30 H30 0.9500 . ?
C31 C36 1.375(6) . ?
C31 C32 1.396(5) . ?
C32 C33 1.396(6) . ?
C32 H32 0.9500 . ?
C33 C34 1.355(6) . ?
C33 H33 0.9500 . ?
C34 C35 1.364(6) . ?
C34 H34 0.9500 . ?
C35 C36 1.398(6) . ?
C35 H35 0.9500 . ?
C36 H36 0.9500 . ?

loop_
_geom_torsion_atom_site_label_1
_geom_torsion_atom_site_label_2
_geom_torsion_atom_site_label_3
_geom_torsion_atom_site_label_4
_geom_torsion
_geom_torsion_site_symmetry_1
_geom_torsion_site_symmetry_2
_geom_torsion_site_symmetry_3
_geom_torsion_site_symmetry_4
_geom_torsion_publ_flag
O1 Fe1 Fe2 S2 -73.72(19) . . . . ?
S3 Fe1 Fe2 S2 101.51(5) . . . . ?
S1 Fe1 Fe2 S2 -156.89(5) . . . . ?
Fe4 Fe1 Fe2 S2 136.48(4) . . . . ?
Fe3 Fe1 Fe2 S2 66.82(4) . . . . ?
O1 Fe1 Fe2 S1 83.17(19) . . . . ?
S2 Fe1 Fe2 S1 156.89(5) . . . . ?
S3 Fe1 Fe2 S1 -101.60(5) . . . . ?
Fe4 Fe1 Fe2 S1 -66.63(4) . . . . ?
Fe3 Fe1 Fe2 S1 -136.29(4) . . . . ?
O1 Fe1 Fe2 S4 -173.04(18) . . . . ?
S2 Fe1 Fe2 S4 -99.31(5) . . . . ?
S3 Fe1 Fe2 S4 2.20(5) . . . . ?
S1 Fe1 Fe2 S4 103.80(5) . . . . ?
Fe4 Fe1 Fe2 S4 37.17(3) . . . . ?
Fe3 Fe1 Fe2 S4 -32.50(3) . . . . ?
O1 Fe1 Fe2 P1 7.7(2) . . . . ?
S2 Fe1 Fe2 P1 81.38(8) . . . . ?
S3 Fe1 Fe2 P1 -177.11(7) . . . . ?
S1 Fe1 Fe2 P1 -75.51(7) . . . . ?
Fe4 Fe1 Fe2 P1 -142.14(7) . . . . ?
Fe3 Fe1 Fe2 P1 148.20(7) . . . . ?
O1 Fe1 Fe2 Fe4 149.80(19) . . . . ?
S2 Fe1 Fe2 Fe4 -136.48(4) . . . . ?
S3 Fe1 Fe2 Fe4 -34.97(3) . . . . ?
S1 Fe1 Fe2 Fe4 66.63(4) . . . . ?
Fe3 Fe1 Fe2 Fe4 -69.66(2) . . . . ?
O1 Fe1 Fe2 Fe3 -140.54(19) . . . . ?
S2 Fe1 Fe2 Fe3 -66.82(4) . . . . ?
S3 Fe1 Fe2 Fe3 34.69(3) . . . . ?
S1 Fe1 Fe2 Fe3 136.29(4) . . . . ?
Fe4 Fe1 Fe2 Fe3 69.66(2) . . . . ?
S2 Fe2 Fe3 S3 -97.44(5) . . . . ?
S1 Fe2 Fe3 S3 -0.88(5) . . . . ?
S4 Fe2 Fe3 S3 106.35(5) . . . . ?
P1 Fe2 Fe3 S3 172.93(6) . . . . ?
Fe4 Fe2 Fe3 S3 36.34(3) . . . . ?
Fe1 Fe2 Fe3 S3 -35.30(3) . . . . ?
S1 Fe2 Fe3 S2 96.56(5) . . . . ?
S4 Fe2 Fe3 S2 -156.21(5) . . . . ?
P1 Fe2 Fe3 S2 -89.63(7) . . . . ?
Fe4 Fe2 Fe3 S2 133.78(4) . . . . ?
Fe1 Fe2 Fe3 S2 62.13(4) . . . . ?
S2 Fe2 Fe3 S4 156.21(5) . . . . ?
S1 Fe2 Fe3 S4 -107.23(5) . . . . ?
P1 Fe2 Fe3 S4 66.58(7) . . . . ?
Fe4 Fe2 Fe3 S4 -70.01(4) . . . . ?
Fe1 Fe2 Fe3 S4 -141.65(4) . . . . ?
S2 Fe2 Fe3 P2 61.95(7) . . . . ?
S1 Fe2 Fe3 P2 158.51(6) . . . . ?
S4 Fe2 Fe3 P2 -94.26(7) . . . . ?
P1 Fe2 Fe3 P2 -27.68(10) . . . . ?
Fe4 Fe2 Fe3 P2 -164.27(6) . . . . ?
Fe1 Fe2 Fe3 P2 124.08(6) . . . . ?
S2 Fe2 Fe3 Fe4 -133.78(4) . . . . ?
S1 Fe2 Fe3 Fe4 -37.22(3) . . . . ?
S4 Fe2 Fe3 Fe4 70.01(4) . . . . ?
P1 Fe2 Fe3 Fe4 136.59(7) . . . . ?
Fe1 Fe2 Fe3 Fe4 -71.64(2) . . . . ?
S2 Fe2 Fe3 Fe1 -62.13(4) . . . . ?
S1 Fe2 Fe3 Fe1 34.43(3) . . . . ?
S4 Fe2 Fe3 Fe1 141.65(4) . . . . ?
P1 Fe2 Fe3 Fe1 -151.77(7) . . . . ?
Fe4 Fe2 Fe3 Fe1 71.64(2) . . . . ?
O1 Fe1 Fe3 S3 -78.69(17) . . . . ?
S2 Fe1 Fe3 S3 -159.66(5) . . . . ?
S1 Fe1 Fe3 S3 100.91(5) . . . . ?
Fe4 Fe1 Fe3 S3 66.01(4) . . . . ?
Fe2 Fe1 Fe3 S3 134.76(4) . . . . ?
O1 Fe1 Fe3 S2 80.97(17) . . . . ?
S3 Fe1 Fe3 S2 159.66(5) . . . . ?
S1 Fe1 Fe3 S2 -99.43(5) . . . . ?
Fe4 Fe1 Fe3 S2 -134.33(4) . . . . ?
Fe2 Fe1 Fe3 S2 -65.58(4) . . . . ?
O1 Fe1 Fe3 S4 -179.94(16) . . . . ?
S2 Fe1 Fe3 S4 99.10(5) . . . . ?
S3 Fe1 Fe3 S4 -101.24(5) . . . . ?
S1 Fe1 Fe3 S4 -0.33(5) . . . . ?
Fe4 Fe1 Fe3 S4 -35.24(3) . . . . ?
Fe2 Fe1 Fe3 S4 33.51(4) . . . . ?
O1 Fe1 Fe3 P2 11.46(18) . . . . ?
S2 Fe1 Fe3 P2 -69.51(6) . . . . ?
S3 Fe1 Fe3 P2 90.15(6) . . . . ?
S1 Fe1 Fe3 P2 -168.93(6) . . . . ?
Fe4 Fe1 Fe3 P2 156.16(5) . . . . ?
Fe2 Fe1 Fe3 P2 -135.09(5) . . . . ?
O1 Fe1 Fe3 Fe2 146.55(17) . . . . ?
S2 Fe1 Fe3 Fe2 65.58(4) . . . . ?
S3 Fe1 Fe3 Fe2 -134.76(4) . . . . ?
S1 Fe1 Fe3 Fe2 -33.84(3) . . . . ?
Fe4 Fe1 Fe3 Fe2 -68.75(2) . . . . ?
O1 Fe1 Fe3 Fe4 -144.70(17) . . . . ?
S2 Fe1 Fe3 Fe4 134.33(4) . . . . ?
S3 Fe1 Fe3 Fe4 -66.01(4) . . . . ?
S1 Fe1 Fe3 Fe4 34.90(3) . . . . ?
Fe2 Fe1 Fe3 Fe4 68.75(2) . . . . ?
S2 Fe2 Fe4 S4 177.77(6) . . . 3_676 ?
S1 Fe2 Fe4 S4 -85.59(7) . . . 3_676 ?
S4 Fe2 Fe4 S4 74.46(7) . . . 3_676 ?
P1 Fe2 Fe4 S4 0.54(10) . . . 3_676 ?
Fe3 Fe2 Fe4 S4 139.98(7) . . . 3_676 ?
Fe1 Fe2 Fe4 S4 -148.04(6) . . . 3_676 ?
S2 Fe2 Fe4 S3 1.42(5) . . . . ?
S1 Fe2 Fe4 S3 98.07(5) . . . . ?
S4 Fe2 Fe4 S3 -101.88(5) . . . . ?
P1 Fe2 Fe4 S3 -175.81(6) . . . . ?
Fe3 Fe2 Fe4 S3 -36.36(3) . . . . ?
Fe1 Fe2 Fe4 S3 35.61(3) . . . . ?
S2 Fe2 Fe4 S1 -96.65(5) . . . . ?
S4 Fe2 Fe4 S1 160.05(5) . . . . ?
P1 Fe2 Fe4 S1 86.13(6) . . . . ?
Fe3 Fe2 Fe4 S1 -134.43(4) . . . . ?
Fe1 Fe2 Fe4 S1 -62.46(4) . . . . ?
S2 Fe2 Fe4 S4 103.30(5) . . . . ?
S1 Fe2 Fe4 S4 -160.05(5) . . . . ?
P1 Fe2 Fe4 S4 -73.92(6) . . . . ?
Fe3 Fe2 Fe4 S4 65.52(4) . . . . ?
Fe1 Fe2 Fe4 S4 137.49(4) . . . . ?
S2 Fe2 Fe4 Fe3 37.78(3) . . . . ?
S1 Fe2 Fe4 Fe3 134.43(4) . . . . ?
S4 Fe2 Fe4 Fe3 -65.52(4) . . . . ?
P1 Fe2 Fe4 Fe3 -139.44(6) . . . . ?
Fe1 Fe2 Fe4 Fe3 71.97(2) . . . . ?
S2 Fe2 Fe4 Fe4 131.71(4) . . . 3_676 ?
S1 Fe2 Fe4 Fe4 -131.64(4) . . . 3_676 ?
S4 Fe2 Fe4 Fe4 28.40(4) . . . 3_676 ?
P1 Fe2 Fe4 Fe4 -45.52(7) . . . 3_676 ?
Fe3 Fe2 Fe4 Fe4 93.93(3) . . . 3_676 ?
Fe1 Fe2 Fe4 Fe4 165.90(4) . . . 3_676 ?
S2 Fe2 Fe4 Fe1 -34.19(3) . . . . ?
S1 Fe2 Fe4 Fe1 62.46(4) . . . . ?
S4 Fe2 Fe4 Fe1 -137.49(4) . . . . ?
P1 Fe2 Fe4 Fe1 148.58(6) . . . . ?
Fe3 Fe2 Fe4 Fe1 -71.97(2) . . . . ?
S3 Fe3 Fe4 S4 83.46(7) . . . 3_676 ?
S2 Fe3 Fe4 S4 -178.58(6) . . . 3_676 ?
S4 Fe3 Fe4 S4 -73.69(7) . . . 3_676 ?
P2 Fe3 Fe4 S4 13.52(13) . . . 3_676 ?
Fe2 Fe3 Fe4 S4 -141.56(6) . . . 3_676 ?
Fe1 Fe3 Fe4 S4 146.03(6) . . . 3_676 ?
S2 Fe3 Fe4 S3 97.96(5) . . . . ?
S4 Fe3 Fe4 S3 -157.15(5) . . . . ?
P2 Fe3 Fe4 S3 -69.95(10) . . . . ?
Fe2 Fe3 Fe4 S3 134.98(4) . . . . ?
Fe1 Fe3 Fe4 S3 62.57(4) . . . . ?
S3 Fe3 Fe4 S1 -97.92(5) . . . . ?
S2 Fe3 Fe4 S1 0.03(5) . . . . ?
S4 Fe3 Fe4 S1 104.92(5) . . . . ?
P2 Fe3 Fe4 S1 -167.87(9) . . . . ?
Fe2 Fe3 Fe4 S1 37.06(3) . . . . ?
Fe1 Fe3 Fe4 S1 -35.36(3) . . . . ?
S3 Fe3 Fe4 S4 157.15(5) . . . . ?
S2 Fe3 Fe4 S4 -104.89(5) . . . . ?
P2 Fe3 Fe4 S4 87.21(10) . . . . ?
Fe2 Fe3 Fe4 S4 -67.87(4) . . . . ?
Fe1 Fe3 Fe4 S4 -140.28(4) . . . . ?
S3 Fe3 Fe4 Fe2 -134.98(4) . . . . ?
S2 Fe3 Fe4 Fe2 -37.02(3) . . . . ?
S4 Fe3 Fe4 Fe2 67.87(4) . . . . ?
P2 Fe3 Fe4 Fe2 155.08(10) . . . . ?
Fe1 Fe3 Fe4 Fe2 -72.41(2) . . . . ?
S3 Fe3 Fe4 Fe4 127.98(5) . . . 3_676 ?
S2 Fe3 Fe4 Fe4 -134.07(4) . . . 3_676 ?
S4 Fe3 Fe4 Fe4 -29.18(4) . . . 3_676 ?
P2 Fe3 Fe4 Fe4 58.03(10) . . . 3_676 ?
Fe2 Fe3 Fe4 Fe4 -97.05(3) . . . 3_676 ?
Fe1 Fe3 Fe4 Fe4 -169.46(3) . . . 3_676 ?
S3 Fe3 Fe4 Fe1 -62.57(4) . . . . ?
S2 Fe3 Fe4 Fe1 35.39(3) . . . . ?
S4 Fe3 Fe4 Fe1 140.28(4) . . . . ?
P2 Fe3 Fe4 Fe1 -132.51(10) . . . . ?
Fe2 Fe3 Fe4 Fe1 72.41(2) . . . . ?
O1 Fe1 Fe4 S4 -3.74(19) . . . 3_676 ?
S2 Fe1 Fe4 S4 -179.21(6) . . . 3_676 ?
S3 Fe1 Fe4 S4 -78.19(7) . . . 3_676 ?
S1 Fe1 Fe4 S4 81.17(7) . . . 3_676 ?
Fe3 Fe1 Fe4 S4 -143.85(7) . . . 3_676 ?
Fe2 Fe1 Fe4 S4 147.30(7) . . . 3_676 ?
O1 Fe1 Fe4 S3 74.45(17) . . . . ?
S2 Fe1 Fe4 S3 -101.02(5) . . . . ?
S1 Fe1 Fe4 S3 159.36(5) . . . . ?
Fe3 Fe1 Fe4 S3 -65.66(4) . . . . ?
Fe2 Fe1 Fe4 S3 -134.51(4) . . . . ?
O1 Fe1 Fe4 S1 -84.90(17) . . . . ?
S2 Fe1 Fe4 S1 99.63(5) . . . . ?
S3 Fe1 Fe4 S1 -159.36(5) . . . . ?
Fe3 Fe1 Fe4 S1 134.99(4) . . . . ?
Fe2 Fe1 Fe4 S1 66.13(4) . . . . ?
O1 Fe1 Fe4 S4 173.10(17) . . . . ?
S2 Fe1 Fe4 S4 -2.38(5) . . . . ?
S3 Fe1 Fe4 S4 98.64(5) . . . . ?
S1 Fe1 Fe4 S4 -102.00(5) . . . . ?
Fe3 Fe1 Fe4 S4 32.99(3) . . . . ?
Fe2 Fe1 Fe4 S4 -35.87(3) . . . . ?
O1 Fe1 Fe4 Fe2 -151.04(17) . . . . ?
S2 Fe1 Fe4 Fe2 33.49(3) . . . . ?
S3 Fe1 Fe4 Fe2 134.51(4) . . . . ?
S1 Fe1 Fe4 Fe2 -66.13(4) . . . . ?
Fe3 Fe1 Fe4 Fe2 68.86(2) . . . . ?
O1 Fe1 Fe4 Fe3 140.11(17) . . . . ?
S2 Fe1 Fe4 Fe3 -35.36(3) . . . . ?
S3 Fe1 Fe4 Fe3 65.66(4) . . . . ?
S1 Fe1 Fe4 Fe3 -134.99(4) . . . . ?
Fe2 Fe1 Fe4 Fe3 -68.86(2) . . . . ?
O1 Fe1 Fe4 Fe4 169.07(17) . . . 3_676 ?
S2 Fe1 Fe4 Fe4 -6.41(11) . . . 3_676 ?
S3 Fe1 Fe4 Fe4 94.61(10) . . . 3_676 ?
S1 Fe1 Fe4 Fe4 -106.03(10) . . . 3_676 ?
Fe3 Fe1 Fe4 Fe4 28.96(9) . . . 3_676 ?
Fe2 Fe1 Fe4 Fe4 -39.90(9) . . . 3_676 ?
O1 Fe1 S1 Fe2 -144.82(11) . . . . ?
S2 Fe1 S1 Fe2 -18.60(4) . . . . ?
S3 Fe1 S1 Fe2 88.89(4) . . . . ?
Fe4 Fe1 S1 Fe2 72.08(3) . . . . ?
Fe3 Fe1 S1 Fe2 35.44(3) . . . . ?
O1 Fe1 S1 Fe4 143.10(11) . . . . ?
S2 Fe1 S1 Fe4 -90.68(4) . . . . ?
S3 Fe1 S1 Fe4 16.81(4) . . . . ?
Fe3 Fe1 S1 Fe4 -36.63(3) . . . . ?
Fe2 Fe1 S1 Fe4 -72.08(3) . . . . ?
S2 Fe2 S1 Fe1 18.67(4) . . . . ?
S4 Fe2 S1 Fe1 -96.52(4) . . . . ?
P1 Fe2 S1 Fe1 145.32(4) . . . . ?
Fe4 Fe2 S1 Fe1 -78.33(3) . . . . ?
Fe3 Fe2 S1 Fe1 -38.73(3) . . . . ?
S2 Fe2 S1 Fe4 97.00(4) . . . . ?
S4 Fe2 S1 Fe4 -18.19(4) . . . . ?
P1 Fe2 S1 Fe4 -136.35(4) . . . . ?
Fe3 Fe2 S1 Fe4 39.61(3) . . . . ?
Fe1 Fe2 S1 Fe4 78.33(3) . . . . ?
S4 Fe4 S1 Fe1 -141.21(4) 3_676 . . . ?
S3 Fe4 S1 Fe1 -16.81(4) . . . . ?
S4 Fe4 S1 Fe1 96.47(4) . . . . ?
Fe2 Fe4 S1 Fe1 78.98(3) . . . . ?
Fe3 Fe4 S1 Fe1 39.72(3) . . . . ?
Fe4 Fe4 S1 Fe1 152.12(5) 3_676 . . . ?
S4 Fe4 S1 Fe2 139.81(4) 3_676 . . . ?
S3 Fe4 S1 Fe2 -95.79(4) . . . . ?
S4 Fe4 S1 Fe2 17.49(4) . . . . ?
Fe3 Fe4 S1 Fe2 -39.26(3) . . . . ?
Fe4 Fe4 S1 Fe2 73.15(6) 3_676 . . . ?
Fe1 Fe4 S1 Fe2 -78.98(3) . . . . ?
S1 Fe2 S2 Fe1 -18.70(4) . . . . ?
S4 Fe2 S2 Fe1 99.01(4) . . . . ?
P1 Fe2 S2 Fe1 -143.52(4) . . . . ?
Fe4 Fe2 S2 Fe1 38.45(3) . . . . ?
Fe3 Fe2 S2 Fe1 78.55(3) . . . . ?
S1 Fe2 S2 Fe3 -97.25(4) . . . . ?
S4 Fe2 S2 Fe3 20.46(4) . . . . ?
P1 Fe2 S2 Fe3 137.94(4) . . . . ?
Fe4 Fe2 S2 Fe3 -40.10(3) . . . . ?
Fe1 Fe2 S2 Fe3 -78.55(3) . . . . ?
O1 Fe1 S2 Fe2 147.40(10) . . . . ?
S3 Fe1 S2 Fe2 -88.85(4) . . . . ?
S1 Fe1 S2 Fe2 18.70(4) . . . . ?
Fe4 Fe1 S2 Fe2 -35.24(3) . . . . ?
Fe3 Fe1 S2 Fe2 -72.34(3) . . . . ?
O1 Fe1 S2 Fe3 -140.27(10) . . . . ?
S3 Fe1 S2 Fe3 -16.52(4) . . . . ?
S1 Fe1 S2 Fe3 91.04(4) . . . . ?
Fe4 Fe1 S2 Fe3 37.09(3) . . . . ?
Fe2 Fe1 S2 Fe3 72.34(3) . . . . ?
S3 Fe3 S2 Fe2 95.79(4) . . . . ?
S4 Fe3 S2 Fe2 -20.96(4) . . . . ?
P2 Fe3 S2 Fe2 -145.52(4) . . . . ?
Fe4 Fe3 S2 Fe2 39.44(3) . . . . ?
Fe1 Fe3 S2 Fe2 79.30(3) . . . . ?
S3 Fe3 S2 Fe1 16.49(4) . . . . ?
S4 Fe3 S2 Fe1 -100.26(4) . . . . ?
P2 Fe3 S2 Fe1 135.18(4) . . . . ?
Fe2 Fe3 S2 Fe1 -79.30(3) . . . . ?
Fe4 Fe3 S2 Fe1 -39.86(3) . . . . ?
S2 Fe3 S3 Fe4 -94.91(4) . . . . ?
S4 Fe3 S3 Fe4 20.66(4) . . . . ?
P2 Fe3 S3 Fe4 155.42(4) . . . . ?
Fe2 Fe3 S3 Fe4 -38.61(3) . . . . ?
Fe1 Fe3 S3 Fe4 -78.46(3) . . . . ?
S2 Fe3 S3 Fe1 -16.45(4) . . . . ?
S4 Fe3 S3 Fe1 99.13(4) . . . . ?
P2 Fe3 S3 Fe1 -126.12(4) . . . . ?
Fe2 Fe3 S3 Fe1 39.85(3) . . . . ?
Fe4 Fe3 S3 Fe1 78.46(3) . . . . ?
S4 Fe4 S3 Fe3 -138.86(4) 3_676 . . . ?
S1 Fe4 S3 Fe3 95.85(4) . . . . ?
S4 Fe4 S3 Fe3 -19.33(4) . . . . ?
Fe2 Fe4 S3 Fe3 38.80(3) . . . . ?
Fe4 Fe4 S3 Fe3 -73.69(5) 3_676 . . . ?
Fe1 Fe4 S3 Fe3 79.01(3) . . . . ?
S4 Fe4 S3 Fe1 142.13(4) 3_676 . . . ?
S1 Fe4 S3 Fe1 16.84(4) . . . . ?
S4 Fe4 S3 Fe1 -98.34(4) . . . . ?
Fe2 Fe4 S3 Fe1 -40.21(3) . . . . ?
Fe3 Fe4 S3 Fe1 -79.01(3) . . . . ?
Fe4 Fe4 S3 Fe1 -152.70(5) 3_676 . . . ?
O1 Fe1 S3 Fe3 140.86(10) . . . . ?
S2 Fe1 S3 Fe3 16.65(4) . . . . ?
S1 Fe1 S3 Fe3 -90.01(4) . . . . ?
Fe4 Fe1 S3 Fe3 -73.12(3) . . . . ?
Fe2 Fe1 S3 Fe3 -36.48(3) . . . . ?
O1 Fe1 S3 Fe4 -146.03(11) . . . . ?
S2 Fe1 S3 Fe4 89.77(4) . . . . ?
S1 Fe1 S3 Fe4 -16.89(4) . . . . ?
Fe3 Fe1 S3 Fe4 73.12(3) . . . . ?
Fe2 Fe1 S3 Fe4 36.63(3) . . . . ?
S3 Fe3 S4 Fe4 24.88(7) . . . 3_676 ?
S2 Fe3 S4 Fe4 136.89(6) . . . 3_676 ?
P2 Fe3 S4 Fe4 -108.30(6) . . . 3_676 ?
Fe2 Fe3 S4 Fe4 116.53(6) . . . 3_676 ?
Fe4 Fe3 S4 Fe4 44.68(5) . . . 3_676 ?
Fe1 Fe3 S4 Fe4 81.13(6) . . . 3_676 ?
S3 Fe3 S4 Fe2 -91.66(4) . . . . ?
S2 Fe3 S4 Fe2 20.35(4) . . . . ?
P2 Fe3 S4 Fe2 135.16(5) . . . . ?
Fe4 Fe3 S4 Fe2 -71.85(3) . . . . ?
Fe1 Fe3 S4 Fe2 -35.40(3) . . . . ?
S3 Fe3 S4 Fe4 -19.81(4) . . . . ?
S2 Fe3 S4 Fe4 92.20(4) . . . . ?
P2 Fe3 S4 Fe4 -152.98(5) . . . . ?
Fe2 Fe3 S4 Fe4 71.85(3) . . . . ?
Fe1 Fe3 S4 Fe4 36.45(3) . . . . ?
S2 Fe2 S4 Fe4 -137.23(6) . . . 3_676 ?
S1 Fe2 S4 Fe4 -25.36(7) . . . 3_676 ?
P1 Fe2 S4 Fe4 97.99(6) . . . 3_676 ?
Fe4 Fe2 S4 Fe4 -42.97(5) . . . 3_676 ?
Fe3 Fe2 S4 Fe4 -116.70(6) . . . 3_676 ?
Fe1 Fe2 S4 Fe4 -81.62(6) . . . 3_676 ?
S2 Fe2 S4 Fe3 -20.53(4) . . . . ?
S1 Fe2 S4 Fe3 91.34(4) . . . . ?
P1 Fe2 S4 Fe3 -145.31(4) . . . . ?
Fe4 Fe2 S4 Fe3 73.74(3) . . . . ?
Fe1 Fe2 S4 Fe3 35.08(3) . . . . ?
S2 Fe2 S4 Fe4 -94.27(4) . . . . ?
S1 Fe2 S4 Fe4 17.61(4) . . . . ?
P1 Fe2 S4 Fe4 140.96(4) . . . . ?
Fe3 Fe2 S4 Fe4 -73.74(3) . . . . ?
Fe1 Fe2 S4 Fe4 -38.66(3) . . . . ?
S4 Fe4 S4 Fe4 -0.002(1) 3_676 . . 3_676 ?
S3 Fe4 S4 Fe4 -122.70(5) . . . 3_676 ?
S1 Fe4 S4 Fe4 126.05(5) . . . 3_676 ?
Fe2 Fe4 S4 Fe4 143.37(4) . . . 3_676 ?
Fe3 Fe4 S4 Fe4 -142.08(4) . . . 3_676 ?
Fe1 Fe4 S4 Fe4 -178.08(4) . . . 3_676 ?
S4 Fe4 S4 Fe3 142.07(4) 3_676 . . . ?
S3 Fe4 S4 Fe3 19.38(4) . . . . ?
S1 Fe4 S4 Fe3 -91.88(4) . . . . ?
Fe2 Fe4 S4 Fe3 -74.55(3) . . . . ?
Fe4 Fe4 S4 Fe3 142.08(4) 3_676 . . . ?
Fe1 Fe4 S4 Fe3 -36.01(3) . . . . ?
S4 Fe4 S4 Fe2 -143.38(4) 3_676 . . . ?
S3 Fe4 S4 Fe2 93.93(4) . . . . ?
S1 Fe4 S4 Fe2 -17.33(4) . . . . ?
Fe3 Fe4 S4 Fe2 74.55(3) . . . . ?
Fe4 Fe4 S4 Fe2 -143.37(4) 3_676 . . . ?
Fe1 Fe4 S4 Fe2 38.55(3) . . . . ?
S2 Fe2 P1 C7 -49.61(16) . . . . ?
S1 Fe2 P1 C7 -168.59(16) . . . . ?
S4 Fe2 P1 C7 69.53(16) . . . . ?
Fe4 Fe2 P1 C7 127.37(16) . . . . ?
Fe3 Fe2 P1 C7 18.00(18) . . . . ?
Fe1 Fe2 P1 C7 -111.15(16) . . . . ?
S2 Fe2 P1 C4 -169.10(15) . . . . ?
S1 Fe2 P1 C4 71.93(15) . . . . ?
S4 Fe2 P1 C4 -49.96(15) . . . . ?
Fe4 Fe2 P1 C4 7.88(16) . . . . ?
Fe3 Fe2 P1 C4 -101.49(15) . . . . ?
Fe1 Fe2 P1 C4 129.36(15) . . . . ?
S2 Fe2 P1 C1 72.57(15) . . . . ?
S1 Fe2 P1 C1 -46.41(15) . . . . ?
S4 Fe2 P1 C1 -168.29(15) . . . . ?
Fe4 Fe2 P1 C1 -110.45(15) . . . . ?
Fe3 Fe2 P1 C1 140.18(15) . . . . ?
Fe1 Fe2 P1 C1 11.03(17) . . . . ?
S3 Fe3 P2 C16 32.08(17) . . . . ?
S2 Fe3 P2 C16 -78.20(16) . . . . ?
S4 Fe3 P2 C16 163.41(16) . . . . ?
Fe2 Fe3 P2 C16 -125.73(16) . . . . ?
Fe4 Fe3 P2 C16 89.67(18) . . . . ?
Fe1 Fe3 P2 C16 -28.74(17) . . . . ?
S3 Fe3 P2 C13A -97.5(3) . . . . ?
S2 Fe3 P2 C13A 152.2(3) . . . . ?
S4 Fe3 P2 C13A 33.8(3) . . . . ?
Fe2 Fe3 P2 C13A 104.7(3) . . . . ?
Fe4 Fe3 P2 C13A -39.9(3) . . . . ?
Fe1 Fe3 P2 C13A -158.3(3) . . . . ?
S3 Fe3 P2 C10 144.71(16) . . . . ?
S2 Fe3 P2 C10 34.43(16) . . . . ?
S4 Fe3 P2 C10 -83.96(16) . . . . ?
Fe2 Fe3 P2 C10 -13.10(17) . . . . ?
Fe4 Fe3 P2 C10 -157.70(17) . . . . ?
Fe1 Fe3 P2 C10 83.89(16) . . . . ?
S3 Fe3 P2 C13B -62.6(17) . . . . ?
S2 Fe3 P2 C13B -172.9(17) . . . . ?
S4 Fe3 P2 C13B 68.7(17) . . . . ?
Fe2 Fe3 P2 C13B 139.6(17) . . . . ?
Fe4 Fe3 P2 C13B -5.0(17) . . . . ?
Fe1 Fe3 P2 C13B -123.4(17) . . . . ?
S2 Fe1 O1 Si1 -25.1(8) . . . . ?
S3 Fe1 O1 Si1 -143.4(7) . . . . ?
S1 Fe1 O1 Si1 95.2(8) . . . . ?
Fe4 Fe1 O1 Si1 159.8(7) . . . . ?
Fe3 Fe1 O1 Si1 -85.2(8) . . . . ?
Fe2 Fe1 O1 Si1 31.5(9) . . . . ?
Fe1 O1 Si1 C19 -42.9(8) . . . . ?
Fe1 O1 Si1 C31 76.9(8) . . . . ?
Fe1 O1 Si1 C25 -164.5(7) . . . . ?
C7 P1 C1 C2 -34.4(4) . . . . ?
C4 P1 C1 C2 77.4(4) . . . . ?
Fe2 P1 C1 C2 -161.6(3) . . . . ?
C7 P1 C1 C3 92.5(3) . . . . ?
C4 P1 C1 C3 -155.7(3) . . . . ?
Fe2 P1 C1 C3 -34.6(3) . . . . ?
C7 P1 C4 C6 -177.4(3) . . . . ?
C1 P1 C4 C6 68.3(3) . . . . ?
Fe2 P1 C4 C6 -51.0(3) . . . . ?
C7 P1 C4 C5 54.0(4) . . . . ?
C1 P1 C4 C5 -60.3(4) . . . . ?
Fe2 P1 C4 C5 -179.6(3) . . . . ?
C4 P1 C7 C8 179.3(3) . . . . ?
C1 P1 C7 C8 -66.9(3) . . . . ?
Fe2 P1 C7 C8 55.9(3) . . . . ?
C4 P1 C7 C9 56.0(3) . . . . ?
C1 P1 C7 C9 169.9(3) . . . . ?
Fe2 P1 C7 C9 -67.4(3) . . . . ?
C16 P2 C10 C11 -49.6(4) . . . . ?
C13A P2 C10 C11 65.0(4) . . . . ?
C13B P2 C10 C11 49.1(18) . . . . ?
Fe3 P2 C10 C11 -167.5(3) . . . . ?
C16 P2 C10 C12 -178.5(3) . . . . ?
C13A P2 C10 C12 -64.0(4) . . . . ?
C13B P2 C10 C12 -79.8(17) . . . . ?
Fe3 P2 C10 C12 63.6(3) . . . . ?
C16 P2 C13A C15A 31.6(5) . . . . ?
C10 P2 C13A C15A -78.8(5) . . . . ?
C13B P2 C13A C15A 80(2) . . . . ?
Fe3 P2 C13A C15A 162.2(4) . . . . ?
C16 P2 C13A C14A -95.8(5) . . . . ?
C10 P2 C13A C14A 153.7(5) . . . . ?
C13B P2 C13A C14A -48(2) . . . . ?
Fe3 P2 C13A C14A 34.7(6) . . . . ?
C16 P2 C13B C14B -173(5) . . . . ?
C13A P2 C13B C14B 52(4) . . . . ?
C10 P2 C13B C14B 82(5) . . . . ?
Fe3 P2 C13B C14B -61(5) . . . . ?
C16 P2 C13B C15B 63(4) . . . . ?
C13A P2 C13B C15B -73(5) . . . . ?
C10 P2 C13B C15B -43(5) . . . . ?
Fe3 P2 C13B C15B 174(4) . . . . ?
C13A P2 C16 C17 -174.1(3) . . . . ?
C10 P2 C16 C17 -63.3(4) . . . . ?
C13B P2 C16 C17 162.1(16) . . . . ?
Fe3 P2 C16 C17 51.1(4) . . . . ?
C13A P2 C16 C18 63.6(4) . . . . ?
C10 P2 C16 C18 174.4(3) . . . . ?
C13B P2 C16 C18 39.8(16) . . . . ?
Fe3 P2 C16 C18 -71.2(3) . . . . ?
O1 Si1 C19 C24 158.9(3) . . . . ?
C31 Si1 C19 C24 35.8(4) . . . . ?
C25 Si1 C19 C24 -80.6(4) . . . . ?
O1 Si1 C19 C20 -21.2(4) . . . . ?
C31 Si1 C19 C20 -144.3(3) . . . . ?
C25 Si1 C19 C20 99.2(4) . . . . ?
C24 C19 C20 C21 -0.6(6) . . . . ?
Si1 C19 C20 C21 179.5(3) . . . . ?
C19 C20 C21 C22 1.4(6) . . . . ?
C20 C21 C22 C23 -1.8(6) . . . . ?
C21 C22 C23 C24 1.4(6) . . . . ?
C20 C19 C24 C23 0.2(6) . . . . ?
Si1 C19 C24 C23 -180.0(3) . . . . ?
C22 C23 C24 C19 -0.6(7) . . . . ?
O1 Si1 C25 C26 149.7(4) . . . . ?
C19 Si1 C25 C26 28.5(4) . . . . ?
C31 Si1 C25 C26 -88.1(4) . . . . ?
O1 Si1 C25 C30 -30.0(4) . . . . ?
C19 Si1 C25 C30 -151.2(3) . . . . ?
C31 Si1 C25 C30 92.3(4) . . . . ?
C30 C25 C26 C27 -0.9(7) . . . . ?
Si1 C25 C26 C27 179.5(3) . . . . ?
C25 C26 C27 C28 -0.4(7) . . . . ?
C26 C27 C28 C29 1.5(8) . . . . ?
C27 C28 C29 C30 -1.3(8) . . . . ?
C28 C29 C30 C25 0.0(8) . . . . ?
C26 C25 C30 C29 1.1(7) . . . . ?
Si1 C25 C30 C29 -179.3(4) . . . . ?
O1 Si1 C31 C36 -46.9(4) . . . . ?
C19 Si1 C31 C36 74.4(4) . . . . ?
C25 Si1 C31 C36 -166.6(4) . . . . ?
O1 Si1 C31 C32 137.7(4) . . . . ?
C19 Si1 C31 C32 -100.9(4) . . . . ?
C25 Si1 C31 C32 18.0(4) . . . . ?
C36 C31 C32 C33 -0.8(7) . . . . ?
Si1 C31 C32 C33 174.7(4) . . . . ?
C31 C32 C33 C34 1.0(8) . . . . ?
C32 C33 C34 C35 -0.3(8) . . . . ?
C33 C34 C35 C36 -0.7(8) . . . . ?
C32 C31 C36 C35 -0.1(7) . . . . ?
Si1 C31 C36 C35 -175.8(4) . . . . ?
C34 C35 C36 C31 0.9(8) . . . . ?
